data_4315083
loop_
_publ_author_name
'K\'evin Charreteur'
'Mohamed Kdider'
'Jean-Fran\,cois Capon'
'Fr\'ed\'eric Gloaguen'
'Fran\,cois Y. P\'etillon'
'Philippe Schollhammer'
'Jean Talarmin'

_publ_contact_author_address
;Laboratoire de chimie,
electrochimie moleculaire et chimie analytique (UMR 6521)
Universite de Bretagne occidentale
6, avenue Victor Le Gorgeu
CS 93837
F-29238 BREST cedex 3
FRANCE 
;
_publ_contact_author_email philippe.schollhammer@univ-brest.fr
_publ_contact_author_name 'Schollhammer, Philippe'
_publ_section_title
;
 Effect of Electron-Withdrawing Dithiolate Bridge on the Electron-Transfer
 Steps in Diiron Molecules Related to [2Fe]H Subsite of the
 [FeFe]-Hydrogenases
;
_journal_name_full 'Inorganic Chemistry'
_journal_page_first 2496
_journal_page_last 2501
_journal_paper_doi 10.1021/ic902401k
_journal_volume 49
_journal_year 2010
_chemical_formula_moiety
;
        2(C18 H4 Cl4 Fe2 O6 S2), C H2 Cl2
;
_chemical_formula_sum 'C37 H10 Cl10 Fe4 O12 S4'
_chemical_formula_weight 1352.59
_chemical_name_systematic
;
 ?
;
_space_group_IT_number 60
_symmetry_cell_setting orthorhombic
_symmetry_Int_Tables_number 60
_symmetry_space_group_name_Hall '-P 2n 2ab'
_symmetry_space_group_name_H-M 'P b c n'
_atom_sites_solution_hydrogens geom
_atom_sites_solution_primary direct
_atom_sites_solution_secondary difmap
_audit_conform_dict_location ftp://ftp.iucr.org/pub/cif_core.dic
_audit_conform_dict_name cif_core.dic
_audit_conform_dict_version 2.3
_audit_creation_date 2009-11-17T20:34:46-00:00
_audit_creation_method 'WinGX routine CIF_UPDATE'
_cell_angle_alpha 90
_cell_angle_beta 90
_cell_angle_gamma 90
_cell_formula_units_Z 4
_cell_length_a 21.900(2)
_cell_length_b 12.0018(14)
_cell_length_c 18.086(2)
_cell_measurement_reflns_used 2181
_cell_measurement_temperature 170(2)
_cell_measurement_theta_max 20.79
_cell_measurement_theta_min 2.75
_cell_volume 4753.7(9)
_computing_cell_refinement
;
        CrysAlis RED, Oxford Diffraction Ltd.,
        Version 1.171.33.46 (release 27-08-2009 CrysAlis171 .NET)
        (compiled Aug 27 2009,17:19:36)
;
_computing_data_collection
;
        CrysAlis CCD, Oxford Diffraction Ltd.,
        Version 1.171.33.46 (release 27-08-2009 CrysAlis171 .NET)
        (compiled Aug 27 2009,17:19:36)
;
_computing_data_reduction
;
        CrysAlis RED, Oxford Diffraction Ltd.,
        Version 1.171.33.46 (release 27-08-2009 CrysAlis171 .NET)
        (compiled Aug 27 2009,17:19:36)
;
_computing_molecular_graphics 'ORTEP3 for Windows (Farrugia, 1997)'
_computing_publication_material 'PLATON (Spek, 1980-2002)'
_computing_structure_refinement 'SHELXL-97 (Sheldrick, 1997)'
_computing_structure_solution 'SHELXS-97 (Sheldrick, 1997)'
_diffrn_ambient_temperature 170(2)
_diffrn_detector 'CCD plate'
_diffrn_detector_area_resol_mean 8.3622
_diffrn_measured_fraction_theta_full 0.999
_diffrn_measured_fraction_theta_max 0.999
_diffrn_measurement_device 'Kappa-geometry diffractometer'
_diffrn_measurement_device_type 'Xcalibur, Sapphire2, large Be window'
_diffrn_measurement_method
;
4 stepped omega-scans over 115 deg. with kappa -79 deg. (chi -58.3 deg.),
        phi 0, 90, 180, 270 deg.
        step 1 deg., exposure time 240 s
        detector distance 50 mm
        detector angle 30 deg.
;
_diffrn_orient_matrix_UB_11 0.0309786872
_diffrn_orient_matrix_UB_12 0.0001812849
_diffrn_orient_matrix_UB_13 -0.0124127039
_diffrn_orient_matrix_UB_21 -0.0097504995
_diffrn_orient_matrix_UB_22 0.0167053773
_diffrn_orient_matrix_UB_23 -0.0359875983
_diffrn_orient_matrix_UB_31 0.0028557251
_diffrn_orient_matrix_UB_32 0.0571620848
_diffrn_orient_matrix_UB_33 0.0104031631
_diffrn_radiation_monochromator graphite
_diffrn_radiation_probe x-ray
_diffrn_radiation_type MoK\a
_diffrn_radiation_wavelength 0.71073
_diffrn_reflns_av_R_equivalents 0.2128
_diffrn_reflns_av_unetI/netI 0.1756
_diffrn_reflns_limit_h_max 25
_diffrn_reflns_limit_h_min -25
_diffrn_reflns_limit_k_max 14
_diffrn_reflns_limit_k_min -10
_diffrn_reflns_limit_l_max 21
_diffrn_reflns_limit_l_min -21
_diffrn_reflns_number 30063
_diffrn_reflns_theta_full 24.71
_diffrn_reflns_theta_max 24.71
_diffrn_reflns_theta_min 2.76
_diffrn_source 'sealed X-ray tube'
_exptl_absorpt_coefficient_mu 1.993
_exptl_absorpt_correction_T_max 0.972
_exptl_absorpt_correction_T_min 0.863
_exptl_absorpt_correction_type analytical
_exptl_absorpt_process_details
;
        CrysAlis RED, Oxford Diffraction Ltd.,
        Version 1.171.33.46 (release 27-08-2009 CrysAlis171 .NET)
        (compiled Aug 27 2009,17:19:36)
Analytical numeric absorption correction using a multifaceted crystal
                        model based on expressions derived by R.C. Clark & J.S.
        (Clark, R. C. & Reid, J. S. (1995). Acta Cryst. A51, 887-897)
;
_exptl_crystal_colour red
_exptl_crystal_density_diffrn 1.89
_exptl_crystal_density_method 'not measured'
_exptl_crystal_description
;
        fragment of flat rectangular needle,
        main faces {0 0 1}, long axis [0 1 0}
;
_exptl_crystal_F_000 2664
_exptl_crystal_size_max 0.12
_exptl_crystal_size_mid 0.05
_exptl_crystal_size_min 0.01
_refine_diff_density_max 0.713
_refine_diff_density_min -0.445
_refine_diff_density_rms 0.11
_refine_ls_extinction_method none
_refine_ls_goodness_of_fit_ref 0.869
_refine_ls_hydrogen_treatment constr
_refine_ls_matrix_type full
_refine_ls_number_parameters 303
_refine_ls_number_reflns 4052
_refine_ls_number_restraints 107
_refine_ls_restrained_S_all 0.861
_refine_ls_R_factor_all 0.1551
_refine_ls_R_factor_gt 0.0633
_refine_ls_shift/su_max 0
_refine_ls_shift/su_mean 0
_refine_ls_structure_factor_coef Fsqd
_refine_ls_weighting_details 'calc w=1/[\s^2^(Fo^2^)+(0.0341P)^2^+0.0000P] where P=(Fo^2^+2Fc^2^)/3'
_refine_ls_weighting_scheme calc
_refine_ls_wR_factor_gt 0.0897
_refine_ls_wR_factor_ref 0.1089
_reflns_number_gt 1995
_reflns_number_total 4052
_reflns_threshold_expression >2sigma(I)
_cod_data_source_file ic902401k_si_002_2.cif
_cod_data_source_block kc113-a
_cod_depositor_comments
;
The following automatic conversions were performed:

'_diffrn_radiation_probe' value 'X-ray' changed to 'x-ray' according
to the built-in table from CIF Core dictionary named 'cif_core.dic'
version 2.4.1 from 2010-06-29.

Automatic conversion script
Id: cif_fix_values 1646 2011-03-28 12:23:43Z adriana 
;
_cod_database_code 4315083

loop_
_symmetry_equiv_pos_as_xyz
'x, y, z'
'-x+1/2, -y+1/2, z+1/2'
'x+1/2, -y+1/2, -z'
'-x, y, -z+1/2'
'-x, -y, -z'
'x-1/2, y-1/2, -z-1/2'
'-x-1/2, y-1/2, z'
'x, -y, z-1/2'

loop_
_atom_site_label
_atom_site_type_symbol
_atom_site_fract_x
_atom_site_fract_y
_atom_site_fract_z
_atom_site_U_iso_or_equiv
_atom_site_adp_type
_atom_site_occupancy
_atom_site_symmetry_multiplicity
_atom_site_calc_flag
_atom_site_refinement_flags
_atom_site_disorder_assembly
_atom_site_disorder_group
C1 C 0.4354(4) 0.1314(8) 0.1590(5) 0.035(2) Uani 1 1 d U . .
C2 C 0.4604(4) 0.3407(8) 0.1603(5) 0.035(2) Uani 1 1 d U . .
C3 C 0.3642(4) 0.2722(7) 0.2422(5) 0.030(2) Uani 1 1 d U . .
C4 C 0.4190(4) 0.1477(7) -0.0168(4) 0.026(2) Uani 1 1 d U . .
C5 C 0.4315(4) 0.3645(7) -0.0236(5) 0.030(2) Uani 1 1 d U . .
C6 C 0.3268(4) 0.2730(7) -0.0668(4) 0.0275(19) Uani 1 1 d U . .
C7 C 0.2475(3) 0.1957(6) 0.0599(4) 0.0203(18) Uani 1 1 d U . .
C8 C 0.2199(4) 0.1314(6) 0.0053(4) 0.0217(18) Uani 1 1 d U . .
C9 C 0.1641(3) 0.1529(7) -0.0255(4) 0.028(2) Uani 1 1 d U . .
H9 H 0.1474 0.1051 -0.0622 0.033 Uiso 1 1 calc R . .
C10 C 0.1323(3) 0.2463(7) -0.0018(4) 0.0268(18) Uani 1 1 d U . .
C11 C 0.1564(3) 0.3105(7) 0.0529(4) 0.0228(19) Uani 1 1 d U . .
H11 H 0.1337 0.3727 0.0702 0.027 Uiso 1 1 calc R . .
C12 C 0.2130(3) 0.2884(6) 0.0845(4) 0.0231(18) Uani 1 1 d U . .
C13 C 0.2304(3) 0.3667(6) 0.1453(4) 0.0211(17) Uani 1 1 d U . .
C14 C 0.1847(4) 0.3867(7) 0.1994(4) 0.030(2) Uani 1 1 d U . .
H14 H 0.1478 0.3449 0.1986 0.036 Uiso 1 1 calc R . .
C15 C 0.1936(4) 0.4659(7) 0.2526(4) 0.029(2) Uani 1 1 d U . .
C16 C 0.2469(4) 0.5249(7) 0.2559(4) 0.0281(19) Uani 1 1 d U . .
H16 H 0.2527 0.5792 0.2935 0.034 Uiso 1 1 calc R . .
C17 C 0.2908(4) 0.5056(6) 0.2061(4) 0.0244(19) Uani 1 1 d U . .
C18 C 0.2865(3) 0.4240(6) 0.1494(4) 0.0229(17) Uani 1 1 d U . .
O1 O 0.4642(3) 0.0529(5) 0.1648(3) 0.0518(19) Uani 1 1 d U . .
O2 O 0.5031(3) 0.3942(5) 0.1667(3) 0.0474(18) Uani 1 1 d U . .
O3 O 0.3439(3) 0.2817(5) 0.3004(3) 0.0498(18) Uani 1 1 d U . .
O4 O 0.4449(3) 0.0703(5) -0.0334(3) 0.0412(17) Uani 1 1 d U . .
O5 O 0.4668(3) 0.4234(5) -0.0460(4) 0.054(2) Uani 1 1 d U . .
O6 O 0.2962(3) 0.2758(5) -0.1184(3) 0.0405(16) Uani 1 1 d U . .
S1 S 0.32154(9) 0.15414(17) 0.08822(12) 0.0246(5) Uani 1 1 d U . .
S2 S 0.35181(9) 0.40834(16) 0.09250(12) 0.0258(5) Uani 1 1 d U . .
Cl1 Cl 0.25941(10) 0.01711(17) -0.03183(11) 0.0327(6) Uani 1 1 d U . .
Cl2 Cl 0.06368(9) 0.2794(2) -0.04217(13) 0.0432(6) Uani 1 1 d U . .
Cl3 Cl 0.13614(10) 0.48989(19) 0.31698(12) 0.0381(6) Uani 1 1 d U . .
Cl4 Cl 0.35876(10) 0.58060(19) 0.21519(13) 0.0438(7) Uani 1 1 d U . .
Fe1 Fe 0.39275(5) 0.25892(9) 0.14939(6) 0.0226(3) Uani 1 1 d U . .
Fe2 Fe 0.37513(5) 0.26766(9) 0.01225(6) 0.0223(3) Uani 1 1 d U . .
C19 C 0 0.3269(12) 0.25 0.063(4) Uani 1 2 d SU . .
H19A H -0.0353 0.3756 0.2387 0.076 Uiso 0.5 1 calc PR . .
H19B H 0.0353 0.3756 0.2613 0.076 Uiso 0.5 1 calc PR . .
Cl5 Cl 0.01692(14) 0.2494(3) 0.17243(15) 0.0849(10) Uani 1 1 d U . .

loop_
_atom_site_aniso_label
_atom_site_aniso_U_11
_atom_site_aniso_U_22
_atom_site_aniso_U_33
_atom_site_aniso_U_23
_atom_site_aniso_U_13
_atom_site_aniso_U_12
C1 0.038(6) 0.036(5) 0.030(6) 0.004(4) -0.005(4) 0.003(4)
C2 0.030(5) 0.045(6) 0.029(6) 0.003(5) -0.008(4) 0.000(4)
C3 0.048(6) 0.013(4) 0.030(4) 0.011(4) -0.008(4) 0.006(4)
C4 0.023(5) 0.035(5) 0.021(5) -0.001(4) 0.000(4) -0.002(4)
C5 0.029(5) 0.034(5) 0.027(5) 0.002(4) 0.012(4) -0.001(4)
C6 0.038(5) 0.019(5) 0.026(4) 0.001(4) 0.009(3) 0.000(4)
C7 0.019(4) 0.017(4) 0.025(5) 0.005(3) -0.002(3) -0.006(3)
C8 0.031(5) 0.014(4) 0.020(5) -0.001(3) 0.005(4) -0.007(3)
C9 0.025(5) 0.030(5) 0.029(6) -0.007(4) -0.006(4) -0.013(3)
C10 0.020(4) 0.035(5) 0.026(5) -0.005(4) 0.001(3) -0.006(4)
C11 0.017(4) 0.030(5) 0.021(5) -0.006(4) 0.012(3) 0.002(4)
C12 0.020(4) 0.027(5) 0.022(5) -0.003(4) 0.002(3) 0.000(3)
C13 0.024(4) 0.022(4) 0.018(5) 0.008(3) -0.005(3) 0.001(3)
C14 0.034(5) 0.033(5) 0.022(5) 0.005(4) -0.001(4) -0.007(4)
C15 0.036(5) 0.031(5) 0.018(5) 0.001(4) 0.000(4) 0.012(4)
C16 0.036(5) 0.023(5) 0.025(5) -0.009(4) -0.003(4) 0.007(4)
C17 0.024(4) 0.021(5) 0.028(5) -0.003(4) -0.009(4) 0.009(4)
C18 0.020(4) 0.021(4) 0.027(5) 0.005(4) -0.006(3) 0.005(3)
O1 0.053(5) 0.043(4) 0.059(5) 0.009(4) -0.001(4) 0.026(3)
O2 0.033(4) 0.057(5) 0.053(5) -0.006(4) -0.010(3) -0.007(3)
O3 0.062(5) 0.056(5) 0.031(4) 0.001(4) 0.009(3) 0.010(4)
O4 0.043(4) 0.032(4) 0.049(5) -0.011(3) -0.001(3) 0.008(3)
O5 0.063(5) 0.044(4) 0.057(5) -0.010(4) 0.022(4) -0.029(4)
O6 0.056(4) 0.034(4) 0.031(4) 0.005(3) -0.008(3) 0.003(3)
S1 0.0255(12) 0.0220(11) 0.0263(13) 0.0015(10) 0.0005(10) -0.0021(10)
S2 0.0261(12) 0.0205(11) 0.0307(13) 0.0003(11) 0.0003(10) 0.0025(10)
Cl1 0.0421(15) 0.0243(12) 0.0317(13) -0.0043(10) 0.0016(11) 0.0015(11)
Cl2 0.0258(13) 0.0540(16) 0.0497(15) -0.0123(13) -0.0124(10) 0.0069(12)
Cl3 0.0356(14) 0.0461(14) 0.0327(14) -0.0084(12) 0.0039(10) 0.0078(12)
Cl4 0.0367(15) 0.0385(14) 0.0561(17) -0.0189(13) -0.0034(12) -0.0063(12)
Fe1 0.0223(6) 0.0223(7) 0.0233(6) 0.0010(6) -0.0029(5) 0.0008(6)
Fe2 0.0228(6) 0.0210(7) 0.0232(7) 0.0003(6) 0.0002(5) 0.0000(6)
C19 0.075(11) 0.058(10) 0.056(10) 0 0.019(9) 0
Cl5 0.093(2) 0.094(2) 0.068(2) -0.029(2) -0.0179(16) 0.032(2)

loop_
_atom_type_symbol
_atom_type_description
_atom_type_scat_dispersion_real
_atom_type_scat_dispersion_imag
_atom_type_scat_source
C C 0.0033 0.0016 'International Tables Vol C Tables 4.2.6.8 and 6.1.1.4'
H H 0 0 'International Tables Vol C Tables 4.2.6.8 and 6.1.1.4'
O O 0.0106 0.006 'International Tables Vol C Tables 4.2.6.8 and 6.1.1.4'
S S 0.1246 0.1234 'International Tables Vol C Tables 4.2.6.8 and 6.1.1.4'
Cl Cl 0.1484 0.1585 'International Tables Vol C Tables 4.2.6.8 and 6.1.1.4'
Fe Fe 0.3463 0.8444 'International Tables Vol C Tables 4.2.6.8 and 6.1.1.4'

loop_
_exptl_crystal_face_index_h
_exptl_crystal_face_index_k
_exptl_crystal_face_index_l
_exptl_crystal_face_perp_dist
0 0 -1 0.01
0 0 1 0.005
-1 0 0 0.03
1 0 0 0.02
0 -1 0 0.06
0 1 0 0.06

loop_
_geom_angle_atom_site_label_1
_geom_angle_atom_site_label_2
_geom_angle_atom_site_label_3
_geom_angle
_geom_angle_site_symmetry_1
_geom_angle_site_symmetry_3
_geom_angle_publ_flag
O1 C1 Fe1 177.6(9) . . ?
O2 C2 Fe1 178.9(9) . . ?
O3 C3 Fe1 177.6(7) . . ?
O4 C4 Fe2 177.4(8) . . ?
O5 C5 Fe2 179.2(9) . . ?
O6 C6 Fe2 179.2(8) . . ?
C8 C7 C12 115.2(7) . . ?
C8 C7 S1 116.6(6) . . ?
C12 C7 S1 128.2(6) . . ?
C9 C8 C7 124.9(7) . . ?
C9 C8 Cl1 115.7(6) . . ?
C7 C8 Cl1 119.4(6) . . ?
C8 C9 C10 118.4(7) . . ?
C8 C9 H9 120.8 . . ?
C10 C9 H9 120.8 . . ?
C11 C10 C9 119.2(7) . . ?
C11 C10 Cl2 121.2(6) . . ?
C9 C10 Cl2 119.6(6) . . ?
C10 C11 C12 122.4(7) . . ?
C10 C11 H11 118.8 . . ?
C12 C11 H11 118.8 . . ?
C11 C12 C7 119.8(7) . . ?
C11 C12 C13 114.1(7) . . ?
C7 C12 C13 126.1(7) . . ?
C18 C13 C14 119.7(7) . . ?
C18 C13 C12 124.5(7) . . ?
C14 C13 C12 115.7(7) . . ?
C15 C14 C13 120.1(8) . . ?
C15 C14 H14 119.9 . . ?
C13 C14 H14 119.9 . . ?
C14 C15 C16 120.9(8) . . ?
C14 C15 Cl3 118.9(7) . . ?
C16 C15 Cl3 120.2(7) . . ?
C17 C16 C15 119.7(8) . . ?
C17 C16 H16 120.2 . . ?
C15 C16 H16 120.2 . . ?
C16 C17 C18 123.8(8) . . ?
C16 C17 Cl4 117.4(7) . . ?
C18 C17 Cl4 118.7(6) . . ?
C13 C18 C17 115.6(7) . . ?
C13 C18 S2 128.4(6) . . ?
C17 C18 S2 116.0(6) . . ?
C7 S1 Fe2 97.4(2) . . ?
C7 S1 Fe1 127.5(3) . . ?
Fe2 S1 Fe1 67.00(7) . . ?
C18 S2 Fe1 98.1(3) . . ?
C18 S2 Fe2 128.9(3) . . ?
Fe1 S2 Fe2 67.23(7) . . ?
C2 Fe1 C3 97.9(4) . . ?
C2 Fe1 C1 91.5(4) . . ?
C3 Fe1 C1 99.5(4) . . ?
C2 Fe1 S2 86.8(3) . . ?
C3 Fe1 S2 102.5(3) . . ?
C1 Fe1 S2 157.9(3) . . ?
C2 Fe1 S1 156.8(3) . . ?
C3 Fe1 S1 105.2(3) . . ?
C1 Fe1 S1 86.2(3) . . ?
S2 Fe1 S1 86.87(8) . . ?
C2 Fe1 Fe2 102.3(3) . . ?
C3 Fe1 Fe2 149.8(3) . . ?
C1 Fe1 Fe2 102.2(3) . . ?
S2 Fe1 Fe2 56.97(6) . . ?
S1 Fe1 Fe2 56.01(6) . . ?
C6 Fe2 C4 96.3(4) . . ?
C6 Fe2 C5 95.4(4) . . ?
C4 Fe2 C5 92.6(4) . . ?
C6 Fe2 S1 101.6(3) . . ?
C4 Fe2 S1 88.4(3) . . ?
C5 Fe2 S1 162.8(3) . . ?
C6 Fe2 S2 110.5(3) . . ?
C4 Fe2 S2 153.1(3) . . ?
C5 Fe2 S2 84.6(3) . . ?
S1 Fe2 S2 86.75(8) . . ?
C6 Fe2 Fe1 152.4(3) . . ?
C4 Fe2 Fe1 99.9(3) . . ?
C5 Fe2 Fe1 106.0(3) . . ?
S1 Fe2 Fe1 56.99(6) . . ?
S2 Fe2 Fe1 55.80(6) . . ?
Cl5 C19 Cl5 114.7(9) . 4 ?
Cl5 C19 H19A 108.6 . . ?
Cl5 C19 H19A 108.6 4 . ?
Cl5 C19 H19B 108.6 . . ?
Cl5 C19 H19B 108.6 4 . ?
H19A C19 H19B 107.6 . . ?

loop_
_geom_bond_atom_site_label_1
_geom_bond_atom_site_label_2
_geom_bond_distance
_geom_bond_site_symmetry_2
_geom_bond_publ_flag
C1 O1 1.139(9) . ?
C1 Fe1 1.802(9) . ?
C2 O2 1.139(9) . ?
C2 Fe1 1.788(10) . ?
C3 O3 1.148(9) . ?
C3 Fe1 1.798(9) . ?
C4 O4 1.129(9) . ?
C4 Fe2 1.809(9) . ?
C5 O5 1.123(9) . ?
C5 Fe2 1.816(9) . ?
C6 O6 1.150(8) . ?
C6 Fe2 1.780(9) . ?
C7 C8 1.392(10) . ?
C7 C12 1.417(10) . ?
C7 S1 1.771(7) . ?
C8 C9 1.368(10) . ?
C8 Cl1 1.755(7) . ?
C9 C10 1.387(10) . ?
C9 H9 0.95 . ?
C10 C11 1.361(10) . ?
C10 Cl2 1.717(8) . ?
C11 C12 1.391(10) . ?
C11 H11 0.95 . ?
C12 C13 1.496(10) . ?
C13 C18 1.411(10) . ?
C13 C14 1.421(11) . ?
C14 C15 1.367(11) . ?
C14 H14 0.95 . ?
C15 C16 1.367(11) . ?
C15 Cl3 1.738(8) . ?
C16 C17 1.339(10) . ?
C16 H16 0.95 . ?
C17 C18 1.422(10) . ?
C17 Cl4 1.746(8) . ?
C18 S2 1.771(8) . ?
S1 Fe2 2.263(2) . ?
S1 Fe1 2.289(2) . ?
S2 Fe1 2.254(2) . ?
S2 Fe2 2.284(2) . ?
Fe1 Fe2 2.5124(15) . ?
C19 Cl5 1.723(8) . ?
C19 Cl5 1.723(8) 4 ?
C19 H19A 0.99 . ?
C19 H19B 0.99 . ?
